data_7151565
loop_
_publ_author_name
'Dang, Hai-Shan'
'Roberts, Brian P.'
'Tocher, Derek A.'

_publ_section_title
;
 Thiol-catalysed radical-chain redox rearrangement reactions of
 benzylidene acetals derived from terpenoid diols
;
_journal_issue 22
_journal_name_full 'Organic &amp;  Biomolecular Chemistry'
_journal_page_first 4073
_journal_paper_doi 10.1039/b309060b
_journal_volume 1
_journal_year 2003
_chemical_formula_sum 'C19 H28 O2'
_chemical_formula_weight 288.41
_space_group_IT_number 19
_symmetry_cell_setting orthorhombic
_symmetry_space_group_name_Hall 'P 2ac 2ab'
_symmetry_space_group_name_H-M 'P 21 21 21'
_atom_sites_solution_hydrogens geom
_atom_sites_solution_primary direct
_atom_sites_solution_secondary difmap
_audit_creation_method SHELXL-97
_cell_angle_alpha 90.00
_cell_angle_beta 90.00
_cell_angle_gamma 90.00
_cell_formula_units_Z 4
_cell_length_a 8.5195(11)
_cell_length_b 10.0386(13)
_cell_length_c 19.370(2)
_cell_measurement_temperature 293(2)
_cell_volume 1656.6(3)
_computing_cell_refinement 'Bruker SAINT'
_computing_data_collection 'Bruker SMART'
_computing_data_reduction 'Bruker SAINT'
_computing_structure_refinement 'SHELXL-97 (Sheldrick, 1997)'
_computing_structure_solution 'SHELXS-97 (Sheldrick, 1990)'
_diffrn_ambient_temperature 293(2)
_diffrn_measured_fraction_theta_full 0.998
_diffrn_measured_fraction_theta_max 0.981
_diffrn_measurement_device_type 'Bruker SMART APEX diffractometer'
_diffrn_measurement_method '\w rotation with narrow frames'
_diffrn_radiation_monochromator graphite
_diffrn_radiation_source 'fine-focus sealed tube'
_diffrn_radiation_type MoK\a
_diffrn_radiation_wavelength 0.71073
_diffrn_reflns_av_R_equivalents 0.0391
_diffrn_reflns_av_sigmaI/netI 0.0395
_diffrn_reflns_limit_h_max 11
_diffrn_reflns_limit_h_min -11
_diffrn_reflns_limit_k_max 13
_diffrn_reflns_limit_k_min -13
_diffrn_reflns_limit_l_max 25
_diffrn_reflns_limit_l_min -24
_diffrn_reflns_number 14785
_diffrn_reflns_theta_full 26.00
_diffrn_reflns_theta_max 28.26
_diffrn_reflns_theta_min 2.10
_diffrn_standards_number 0
_exptl_absorpt_coefficient_mu 0.073
_exptl_absorpt_correction_T_max 0.9942
_exptl_absorpt_correction_T_min 0.9646
_exptl_absorpt_correction_type multi-scan
_exptl_crystal_colour colourless
_exptl_crystal_density_diffrn 1.156
_exptl_crystal_density_method 'not measured'
_exptl_crystal_description needle
_exptl_crystal_F_000 632
_exptl_crystal_size_max 0.50
_exptl_crystal_size_mid 0.10
_exptl_crystal_size_min 0.08
_refine_diff_density_max 0.171
_refine_diff_density_min -0.196
_refine_diff_density_rms 0.033
_refine_ls_abs_structure_details 'Flack H D (1983), Acta Cryst. A39, 876-881'
_refine_ls_abs_structure_Flack 1.0(13)
_refine_ls_extinction_coef 0.019(3)
_refine_ls_extinction_expression Fc^*^=kFc[1+0.001xFc^2^\l^3^/sin(2\q)]^-1/4^
_refine_ls_extinction_method SHELXL
_refine_ls_goodness_of_fit_ref 1.070
_refine_ls_hydrogen_treatment mixed
_refine_ls_matrix_type full
_refine_ls_number_parameters 195
_refine_ls_number_reflns 3974
_refine_ls_number_restraints 0
_refine_ls_restrained_S_all 1.070
_refine_ls_R_factor_all 0.0682
_refine_ls_R_factor_gt 0.0535
_refine_ls_shift/su_max 0.001
_refine_ls_shift/su_mean 0.000
_refine_ls_structure_factor_coef Fsqd
_refine_ls_weighting_details 'calc w=1/[\s^2^(Fo^2^)+(0.0606P)^2^+0.0651P] where P=(Fo^2^+2Fc^2^)/3'
_refine_ls_weighting_scheme calc
_refine_ls_wR_factor_gt 0.1178
_refine_ls_wR_factor_ref 0.1251
_reflns_number_gt 3275
_reflns_number_total 3974
_reflns_threshold_expression I>2\s(I)
_cod_data_source_file b309060b.txt
_cod_data_source_block str0166_Compound_58
_cod_original_cell_volume 1656.6(4)
_cod_original_sg_symbol_H-M P2(1)2(1)2(1)
_cod_database_code 7151565

loop_
_symmetry_equiv_pos_as_xyz
'x, y, z'
'-x+1/2, -y, z+1/2'
'-x, y+1/2, -z+1/2'
'x+1/2, -y+1/2, -z'

loop_
_atom_site_label
_atom_site_type_symbol
_atom_site_fract_x
_atom_site_fract_y
_atom_site_fract_z
_atom_site_U_iso_or_equiv
_atom_site_adp_type
_atom_site_occupancy
_atom_site_symmetry_multiplicity
_atom_site_calc_flag
_atom_site_refinement_flags
_atom_site_disorder_assembly
_atom_site_disorder_group
O1 O 0.09853(12) 0.15854(11) 1.01911(5) 0.0363(3) Uani 1 1 d . . .
O2 O 0.12026(14) 0.36812(11) 0.97244(5) 0.0423(3) Uani 1 1 d . . .
C1 C 0.1739(2) 0.28297(16) 1.02415(8) 0.0364(4) Uani 1 1 d . . .
H1 H 0.2874 0.2704 1.0189 0.044 Uiso 1 1 calc R . .
C2 C 0.14091(19) 0.34320(17) 1.09380(8) 0.0375(4) Uani 1 1 d . . .
C3 C 0.1198(2) 0.47872(18) 1.10138(9) 0.0470(5) Uani 1 1 d . . .
H3 H 0.1198 0.5334 1.0626 0.056 Uiso 1 1 calc R . .
C4 C 0.0985(2) 0.5341(2) 1.16628(10) 0.0581(5) Uani 1 1 d . . .
H4 H 0.0841 0.6256 1.1706 0.070 Uiso 1 1 calc R . .
C5 C 0.0986(3) 0.4559(2) 1.22370(10) 0.0591(6) Uani 1 1 d . . .
H5 H 0.0845 0.4936 1.2671 0.071 Uiso 1 1 calc R . .
C6 C 0.1196(3) 0.3209(2) 1.21706(10) 0.0582(5) Uani 1 1 d . . .
H6 H 0.1195 0.2670 1.2561 0.070 Uiso 1 1 calc R . .
C7 C 0.1408(2) 0.2644(2) 1.15244(9) 0.0487(4) Uani 1 1 d . . .
H7 H 0.1551 0.1728 1.1485 0.058 Uiso 1 1 calc R . .
C8 C 0.0925(3) 0.4280(2) 0.85756(9) 0.0586(6) Uani 1 1 d . . .
H8A H -0.0193 0.4164 0.8557 0.088 Uiso 1 1 calc R . .
H8B H 0.1355 0.4189 0.8120 0.088 Uiso 1 1 calc R . .
H8C H 0.1163 0.5150 0.8753 0.088 Uiso 1 1 calc R . .
C9 C 0.1634(2) 0.32299(18) 0.90452(8) 0.0409(4) Uani 1 1 d . . .
H9 H 0.2780 0.3251 0.9000 0.049 Uiso 1 1 calc R . .
C10 C 0.1053(2) 0.17975(17) 0.89320(8) 0.0380(4) Uani 1 1 d . . .
H10 H -0.0093 0.1822 0.8889 0.046 Uiso 1 1 calc R . .
C11 C 0.14647(19) 0.09394(16) 0.95619(8) 0.0347(4) Uani 1 1 d . . .
H11 H 0.2607 0.0829 0.9575 0.042 Uiso 1 1 calc R . .
C12 C 0.0720(2) -0.04398(17) 0.95364(9) 0.0408(4) Uani 1 1 d . . .
H12 H -0.0413 -0.0317 0.9478 0.049 Uiso 1 1 calc R . .
C13 C 0.0970(2) -0.13141(17) 1.01822(9) 0.0484(5) Uani 1 1 d . . .
H13 H 0.0811 -0.2237 1.0034 0.058 Uiso 1 1 calc R . .
C14 C 0.2634(3) -0.1242(2) 1.04711(11) 0.0672(6) Uani 1 1 d . . .
H14A H 0.2804 -0.0382 1.0674 0.101 Uiso 1 1 calc R . .
H14B H 0.3375 -0.1380 1.0105 0.101 Uiso 1 1 calc R . .
H14C H 0.2770 -0.1919 1.0816 0.101 Uiso 1 1 calc R . .
C15 C -0.0238(3) -0.1050(2) 1.07436(10) 0.0656(6) Uani 1 1 d . . .
H15A H -0.0079 -0.0174 1.0930 0.098 Uiso 1 1 calc R . .
H15B H -0.0124 -0.1699 1.1104 0.098 Uiso 1 1 calc R . .
H15C H -0.1274 -0.1110 1.0551 0.098 Uiso 1 1 calc R . .
C16 C 0.1335(3) -0.11318(19) 0.88864(9) 0.0551(5) Uani 1 1 d . . .
H16A H 0.2453 -0.1290 0.8936 0.066 Uiso 1 1 calc R . .
H16B H 0.0821 -0.1989 0.8837 0.066 Uiso 1 1 calc R . .
C17 C 0.1050(3) -0.0312(2) 0.82429(9) 0.0589(6) Uani 1 1 d . . .
H17A H -0.0072 -0.0255 0.8162 0.071 Uiso 1 1 calc R . .
H17B H 0.1515 -0.0766 0.7851 0.071 Uiso 1 1 calc R . .
C18 C 0.1724(2) 0.1098(2) 0.82857(8) 0.0485(5) Uani 1 1 d . . .
H18 H 0.2861 0.1017 0.8349 0.058 Uiso 1 1 calc R . .
C19 C 0.1446(3) 0.1794(3) 0.75959(10) 0.0806(8) Uani 1 1 d . . .
H19A H 0.1726 0.1204 0.7226 0.121 Uiso 1 1 calc R . .
H19B H 0.2080 0.2583 0.7572 0.121 Uiso 1 1 calc R . .
H19C H 0.0359 0.2032 0.7556 0.121 Uiso 1 1 calc R . .

loop_
_atom_site_aniso_label
_atom_site_aniso_U_11
_atom_site_aniso_U_22
_atom_site_aniso_U_33
_atom_site_aniso_U_23
_atom_site_aniso_U_13
_atom_site_aniso_U_12
O1 0.0419(6) 0.0358(6) 0.0313(6) -0.0010(4) 0.0025(5) -0.0035(5)
O2 0.0559(7) 0.0381(6) 0.0331(6) 0.0010(5) 0.0009(5) 0.0011(6)
C1 0.0344(9) 0.0375(9) 0.0372(9) -0.0005(7) -0.0011(7) -0.0017(7)
C2 0.0337(8) 0.0423(9) 0.0367(8) -0.0034(7) -0.0024(7) -0.0030(8)
C3 0.0547(11) 0.0434(10) 0.0428(10) -0.0027(8) -0.0039(9) -0.0028(9)
C4 0.0663(14) 0.0513(11) 0.0568(12) -0.0168(9) -0.0005(10) -0.0017(10)
C5 0.0647(14) 0.0718(14) 0.0407(10) -0.0178(10) -0.0008(10) -0.0056(11)
C6 0.0687(14) 0.0714(14) 0.0344(9) 0.0029(9) 0.0000(9) -0.0029(12)
C7 0.0568(12) 0.0481(10) 0.0411(9) -0.0009(8) -0.0002(9) -0.0001(10)
C8 0.0827(15) 0.0516(11) 0.0415(10) 0.0095(9) 0.0013(11) 0.0095(11)
C9 0.0440(10) 0.0449(9) 0.0336(9) 0.0029(7) 0.0041(7) -0.0018(8)
C10 0.0336(8) 0.0469(9) 0.0336(8) 0.0006(7) 0.0016(7) 0.0012(8)
C11 0.0338(8) 0.0371(8) 0.0331(8) -0.0019(7) 0.0008(7) 0.0012(7)
C12 0.0402(9) 0.0388(9) 0.0434(9) -0.0036(7) -0.0010(8) -0.0014(7)
C13 0.0622(12) 0.0325(9) 0.0506(10) -0.0007(8) 0.0010(9) -0.0011(9)
C14 0.0770(14) 0.0623(14) 0.0622(13) 0.0095(11) -0.0149(11) 0.0141(12)
C15 0.0834(16) 0.0547(12) 0.0587(12) 0.0090(11) 0.0183(11) -0.0050(12)
C16 0.0739(14) 0.0426(10) 0.0489(10) -0.0122(8) -0.0018(10) 0.0001(11)
C17 0.0729(14) 0.0608(12) 0.0429(10) -0.0178(9) 0.0024(10) 0.0005(11)
C18 0.0503(10) 0.0586(11) 0.0365(9) -0.0052(8) 0.0059(8) -0.0017(10)
C19 0.132(2) 0.0743(15) 0.0352(11) -0.0015(10) 0.0114(13) -0.0022(17)

loop_
_atom_type_symbol
_atom_type_description
_atom_type_scat_dispersion_real
_atom_type_scat_dispersion_imag
_atom_type_scat_source
C C 0.0033 0.0016 'International Tables Vol C Tables 4.2.6.8 and 6.1.1.4'
H H 0.0000 0.0000 'International Tables Vol C Tables 4.2.6.8 and 6.1.1.4'
O O 0.0106 0.0060 'International Tables Vol C Tables 4.2.6.8 and 6.1.1.4'

loop_
_geom_angle_atom_site_label_1
_geom_angle_atom_site_label_2
_geom_angle_atom_site_label_3
_geom_angle
_geom_angle_site_symmetry_1
_geom_angle_site_symmetry_3
_geom_angle_publ_flag
C1 O1 C11 109.20(11) . . ?
C1 O2 C9 112.33(12) . . ?
O2 C1 O1 110.16(13) . . ?
O2 C1 C2 109.66(13) . . ?
O1 C1 C2 109.48(13) . . ?
C3 C2 C7 118.44(16) . . ?
C3 C2 C1 121.05(16) . . ?
C7 C2 C1 120.40(16) . . ?
C2 C3 C4 120.59(18) . . ?
C5 C4 C3 120.61(18) . . ?
C4 C5 C6 119.53(18) . . ?
C5 C6 C7 120.37(19) . . ?
C2 C7 C6 120.47(18) . . ?
O2 C9 C8 103.16(14) . . ?
O2 C9 C10 110.04(13) . . ?
C8 C9 C10 115.85(15) . . ?
C11 C10 C9 109.77(13) . . ?
C11 C10 C18 107.73(14) . . ?
C9 C10 C18 114.95(15) . . ?
O1 C11 C12 108.58(12) . . ?
O1 C11 C10 110.82(12) . . ?
C12 C11 C10 112.90(13) . . ?
C11 C12 C16 107.26(14) . . ?
C11 C12 C13 115.67(14) . . ?
C16 C12 C13 111.20(14) . . ?
C15 C13 C14 111.00(17) . . ?
C15 C13 C12 112.78(15) . . ?
C14 C13 C12 113.49(16) . . ?
C17 C16 C12 112.08(16) . . ?
C16 C17 C18 113.46(16) . . ?
C19 C18 C17 108.55(16) . . ?
C19 C18 C10 116.36(17) . . ?
C17 C18 C10 109.01(15) . . ?

loop_
_geom_bond_atom_site_label_1
_geom_bond_atom_site_label_2
_geom_bond_distance
_geom_bond_site_symmetry_2
_geom_bond_publ_flag
O1 C1 1.4079(19) . ?
O1 C11 1.4397(18) . ?
O2 C1 1.3939(19) . ?
O2 C9 1.4392(19) . ?
C1 C2 1.505(2) . ?
C2 C3 1.380(3) . ?
C2 C7 1.384(2) . ?
C3 C4 1.386(3) . ?
C4 C5 1.362(3) . ?
C5 C6 1.373(3) . ?
C6 C7 1.386(3) . ?
C8 C9 1.518(2) . ?
C9 C10 1.537(2) . ?
C10 C11 1.534(2) . ?
C10 C18 1.545(2) . ?
C11 C12 1.524(2) . ?
C12 C16 1.530(2) . ?
C12 C13 1.543(2) . ?
C13 C15 1.521(3) . ?
C13 C14 1.526(3) . ?
C16 C17 1.513(3) . ?
C17 C18 1.530(3) . ?
C18 C19 1.526(3) . ?

loop_
_geom_torsion_atom_site_label_1
_geom_torsion_atom_site_label_2
_geom_torsion_atom_site_label_3
_geom_torsion_atom_site_label_4
_geom_torsion
_geom_torsion_site_symmetry_1
_geom_torsion_site_symmetry_2
_geom_torsion_site_symmetry_3
_geom_torsion_site_symmetry_4
_geom_torsion_publ_flag
C9 O2 C1 O1 -65.71(17) . . . . ?
C9 O2 C1 C2 173.73(13) . . . . ?
C11 O1 C1 O2 66.58(15) . . . . ?
C11 O1 C1 C2 -172.75(13) . . . . ?
O2 C1 C2 C3 -22.7(2) . . . . ?
O1 C1 C2 C3 -143.64(17) . . . . ?
O2 C1 C2 C7 161.37(16) . . . . ?
O1 C1 C2 C7 40.4(2) . . . . ?
C7 C2 C3 C4 -0.2(3) . . . . ?
C1 C2 C3 C4 -176.22(16) . . . . ?
C2 C3 C4 C5 0.2(3) . . . . ?
C3 C4 C5 C6 -0.1(4) . . . . ?
C4 C5 C6 C7 0.1(4) . . . . ?
C3 C2 C7 C6 0.1(3) . . . . ?
C1 C2 C7 C6 176.21(18) . . . . ?
C5 C6 C7 C2 -0.1(3) . . . . ?
C1 O2 C9 C8 179.38(14) . . . . ?
C1 O2 C9 C10 55.20(18) . . . . ?
O2 C9 C10 C11 -46.58(19) . . . . ?
C8 C9 C10 C11 -163.06(15) . . . . ?
O2 C9 C10 C18 -168.18(14) . . . . ?
C8 C9 C10 C18 75.3(2) . . . . ?
C1 O1 C11 C12 176.52(13) . . . . ?
C1 O1 C11 C10 -58.93(16) . . . . ?
C9 C10 C11 O1 49.52(18) . . . . ?
C18 C10 C11 O1 175.35(13) . . . . ?
C9 C10 C11 C12 171.57(13) . . . . ?
C18 C10 C11 C12 -62.59(18) . . . . ?
O1 C11 C12 C16 -176.44(13) . . . . ?
C10 C11 C12 C16 60.25(18) . . . . ?
O1 C11 C12 C13 -51.73(18) . . . . ?
C10 C11 C12 C13 -175.04(14) . . . . ?
C11 C12 C13 C15 85.32(19) . . . . ?
C16 C12 C13 C15 -152.03(18) . . . . ?
C11 C12 C13 C14 -42.0(2) . . . . ?
C16 C12 C13 C14 80.6(2) . . . . ?
C11 C12 C16 C17 -54.7(2) . . . . ?
C13 C12 C16 C17 177.97(16) . . . . ?
C12 C16 C17 C18 55.1(2) . . . . ?
C16 C17 C18 C19 176.79(18) . . . . ?
C16 C17 C18 C10 -55.6(2) . . . . ?
C11 C10 C18 C19 -179.84(17) . . . . ?
C9 C10 C18 C19 -57.1(2) . . . . ?
C11 C10 C18 C17 57.05(19) . . . . ?
C9 C10 C18 C17 179.76(15) . . . . ?

loop_
_cod_related_entry_id
_cod_related_entry_database
_cod_related_entry_code
1 ChemSpider 9464208
